data_2225042
loop_
_publ_author_name
'Xu, Guo-bin'
'Shi, Jian-you'
'Chen, Li-juan'
'Luo, You-fu'

_publ_section_title
;
 4-[4-(Piperidin-1-yl)piperidin-1-yl]benzonitrile
;
_journal_coeditor_code KP2240
_journal_issue 2
_journal_name_full 'Acta Crystallographica Section E'
_journal_page_first o284
_journal_paper_doi 10.1107/S160053680905507X
_journal_volume 66
_journal_year 2010
_chemical_formula_iupac 'C17 H23 N3'
_chemical_formula_moiety 'C17 H23 N3'
_chemical_formula_sum 'C17 H23 N3'
_chemical_formula_weight 269.38
_chemical_name_systematic
;
4-[4-(Piperidin-1-yl)piperidin-1-yl]benzonitrile
;
_space_group_IT_number 14
_symmetry_cell_setting monoclinic
_symmetry_space_group_name_Hall '-P 2ybc'
_symmetry_space_group_name_H-M 'P 1 21/c 1'
_atom_sites_solution_hydrogens geom
_atom_sites_solution_primary direct
_atom_sites_solution_secondary difmap
_cell_angle_alpha 90.00
_cell_angle_beta 100.72(3)
_cell_angle_gamma 90.00
_cell_formula_units_Z 4
_cell_length_a 10.090(2)
_cell_length_b 11.100(2)
_cell_length_c 13.446(3)
_cell_measurement_reflns_used 4488
_cell_measurement_temperature 113(2)
_cell_measurement_theta_max 27.90
_cell_measurement_theta_min 2.70
_cell_volume 1479.7(5)
_computing_cell_refinement 'CrystalClear (Rigaku/MSC, 2005)'
_computing_data_collection 'CrystalClear (Rigaku/MSC, 2005)'
_computing_data_reduction 'CrystalClear (Rigaku/MSC, 2005)'
_computing_molecular_graphics 'ChemBioDraw Ultra (CambridgeSoft, 2008)'
_computing_publication_material 'SHELXL97 (Sheldrick, 2008)'
_computing_structure_refinement 'SHELXL97 (Sheldrick, 2008)'
_computing_structure_solution 'SHELXS97 (Sheldrick, 2008)'
_diffrn_ambient_temperature 113(2)
_diffrn_detector_area_resol_mean 7.31
_diffrn_measured_fraction_theta_full 0.991
_diffrn_measured_fraction_theta_max 0.991
_diffrn_measurement_device_type 'Rigaku Saturn CCD area-detector'
_diffrn_measurement_method '\w and \f scans'
_diffrn_radiation_monochromator confocal
_diffrn_radiation_source 'rotating anode'
_diffrn_radiation_type MoK\a
_diffrn_radiation_wavelength 0.71073
_diffrn_reflns_av_R_equivalents 0.0323
_diffrn_reflns_av_sigmaI/netI 0.0327
_diffrn_reflns_limit_h_max 10
_diffrn_reflns_limit_h_min -13
_diffrn_reflns_limit_k_max 14
_diffrn_reflns_limit_k_min -14
_diffrn_reflns_limit_l_max 17
_diffrn_reflns_limit_l_min -17
_diffrn_reflns_number 11970
_diffrn_reflns_theta_full 27.90
_diffrn_reflns_theta_max 27.90
_diffrn_reflns_theta_min 2.75
_exptl_absorpt_coefficient_mu 0.073
_exptl_absorpt_correction_T_max 0.9856
_exptl_absorpt_correction_T_min 0.9814
_exptl_absorpt_correction_type multi-scan
_exptl_absorpt_process_details '(CrystalClear; Rigaku/MSC, 2005)'
_exptl_crystal_colour red
_exptl_crystal_density_diffrn 1.209
_exptl_crystal_density_method 'not measured'
_exptl_crystal_description block
_exptl_crystal_F_000 584
_exptl_crystal_size_max 0.26
_exptl_crystal_size_mid 0.25
_exptl_crystal_size_min 0.20
_refine_diff_density_max 0.266
_refine_diff_density_min -0.191
_refine_ls_extinction_coef 0.033(7)
_refine_ls_extinction_expression Fc^*^=kFc[1+0.001xFc^2^\l^3^/sin(2\q)]^-1/4^
_refine_ls_extinction_method 'SHELXL97 (Sheldrick, 2008)'
_refine_ls_goodness_of_fit_ref 1.122
_refine_ls_hydrogen_treatment constr
_refine_ls_matrix_type full
_refine_ls_number_parameters 182
_refine_ls_number_reflns 3500
_refine_ls_number_restraints 0
_refine_ls_restrained_S_all 1.122
_refine_ls_R_factor_all 0.0486
_refine_ls_R_factor_gt 0.0383
_refine_ls_shift/su_max 0.000
_refine_ls_shift/su_mean 0.000
_refine_ls_structure_factor_coef Fsqd
_refine_ls_weighting_details 'calc w=1/[\s^2^(Fo^2^)+(0.0612P)^2^+0.0668P] where P=(Fo^2^+2Fc^2^)/3'
_refine_ls_weighting_scheme calc
_refine_ls_wR_factor_gt 0.1041
_refine_ls_wR_factor_ref 0.1105
_reflns_number_gt 2749
_reflns_number_total 3500
_reflns_threshold_expression I>2sigma(I)
_cod_data_source_file kp2240.cif
_cod_data_source_block I
_cod_depositor_comments
;
The following automatic conversions were performed:
'_symmetry_cell_setting' value 'Monoclinic' changed to 'monoclinic'
according to '/home/saulius/struct/CIF-dictionaries/cif_core.dic'
dictionary named 'cif_core.dic' version 2.4.1 from 2010-06-29.

Automatic conversion script
Id: cif_fix_enum 1527 2010-12-29 10:47:43Z saulius 

The following automatic conversions were performed:

'_symmetry_cell_setting' value 'Monoclinic' changed to 'monoclinic'
according to /home/saulius/struct/CIF-dictionaries/cif_core.dic
dictionary named 'cif_core.dic' version 2.4.1 from 2010-06-29.

Automatic conversion script
Id: cif_fix_values 1715 2011-07-08 13:25:40Z adriana 
;
_cod_original_sg_symbol_H-M 'P 21/c'
_cod_database_code 2225042
_cod_database_fobs_code 2225042

loop_
_symmetry_equiv_pos_as_xyz
'x, y, z'
'-x, y+1/2, -z+1/2'
'-x, -y, -z'
'x, -y-1/2, z-1/2'

loop_
_atom_site_type_symbol
_atom_site_label
_atom_site_fract_x
_atom_site_fract_y
_atom_site_fract_z
_atom_site_U_iso_or_equiv
_atom_site_adp_type
_atom_site_calc_flag
_atom_site_refinement_flags
_atom_site_occupancy
_atom_site_disorder_assembly
_atom_site_disorder_group
N N1 0.19321(8) 0.59022(8) 0.73578(6) 0.0193(2) Uani d . 1 . .
N N2 0.26675(8) 0.49828(7) 0.43659(6) 0.0187(2) Uani d . 1 . .
N N3 0.48688(9) 0.35177(8) 0.00345(7) 0.0256(2) Uani d . 1 . .
C C1 0.21163(10) 0.49931(10) 0.81631(8) 0.0225(2) Uani d . 1 . .
H H1A 0.3069 0.4727 0.8304 0.027 Uiso calc R 1 . .
H H1B 0.1547 0.4283 0.7934 0.027 Uiso calc R 1 . .
C C2 0.17411(11) 0.54896(10) 0.91273(8) 0.0270(3) Uani d . 1 . .
H H2A 0.2363 0.6154 0.9391 0.032 Uiso calc R 1 . .
H H2B 0.1839 0.4848 0.9647 0.032 Uiso calc R 1 . .
C C3 0.02945(11) 0.59541(11) 0.89283(9) 0.0310(3) Uani d . 1 . .
H H3A -0.0339 0.5270 0.8768 0.037 Uiso calc R 1 . .
H H3B 0.0102 0.6360 0.9542 0.037 Uiso calc R 1 . .
C C4 0.00956(11) 0.68349(11) 0.80492(9) 0.0307(3) Uani d . 1 . .
H H4A 0.0638 0.7569 0.8249 0.037 Uiso calc R 1 . .
H H4B -0.0865 0.7074 0.7881 0.037 Uiso calc R 1 . .
C C5 0.05156(10) 0.62790(11) 0.71205(8) 0.0274(3) Uani d . 1 . .
H H5A -0.0062 0.5573 0.6894 0.033 Uiso calc R 1 . .
H H5B 0.0392 0.6875 0.6563 0.033 Uiso calc R 1 . .
C C6 0.24849(10) 0.54949(9) 0.64737(8) 0.0182(2) Uani d . 1 . .
H H6 0.3448 0.5272 0.6733 0.022 Uiso calc R 1 . .
C C7 0.18209(10) 0.43925(9) 0.59102(8) 0.0205(2) Uani d . 1 . .
H H7A 0.1816 0.3721 0.6394 0.025 Uiso calc R 1 . .
H H7B 0.0873 0.4584 0.5608 0.025 Uiso calc R 1 . .
C C8 0.25693(10) 0.40038(9) 0.50799(8) 0.0204(2) Uani d . 1 . .
H H8A 0.3488 0.3734 0.5391 0.024 Uiso calc R 1 . .
H H8B 0.2093 0.3313 0.4708 0.024 Uiso calc R 1 . .
C C9 0.32454(11) 0.60897(9) 0.48736(8) 0.0224(2) Uani d . 1 . .
H H9A 0.3206 0.6742 0.4366 0.027 Uiso calc R 1 . .
H H9B 0.4206 0.5948 0.5172 0.027 Uiso calc R 1 . .
C C10 0.25036(11) 0.64891(9) 0.56997(8) 0.0229(2) Uani d . 1 . .
H H10A 0.1566 0.6711 0.5394 0.027 Uiso calc R 1 . .
H H10B 0.2951 0.7211 0.6042 0.027 Uiso calc R 1 . .
C C11 0.31345(9) 0.46754(9) 0.34801(7) 0.0179(2) Uani d . 1 . .
C C12 0.32252(10) 0.55520(9) 0.27405(8) 0.0209(2) Uani d . 1 . .
H H12 0.2976 0.6360 0.2849 0.025 Uiso calc R 1 . .
C C13 0.36689(10) 0.52613(9) 0.18606(8) 0.0212(2) Uani d . 1 . .
H H13 0.3727 0.5870 0.1374 0.025 Uiso calc R 1 . .
C C14 0.40341(10) 0.40774(9) 0.16801(8) 0.0182(2) Uani d . 1 . .
C C15 0.39452(10) 0.31974(9) 0.24037(8) 0.0203(2) Uani d . 1 . .
H H15 0.4191 0.2390 0.2289 0.024 Uiso calc R 1 . .
C C16 0.35023(10) 0.34886(9) 0.32857(8) 0.0205(2) Uani d . 1 . .
H H16 0.3445 0.2876 0.3770 0.025 Uiso calc R 1 . .
C C17 0.45003(10) 0.37726(9) 0.07679(8) 0.0200(2) Uani d . 1 . .

loop_
_atom_site_aniso_label
_atom_site_aniso_U_11
_atom_site_aniso_U_22
_atom_site_aniso_U_33
_atom_site_aniso_U_12
_atom_site_aniso_U_13
_atom_site_aniso_U_23
N1 0.0189(4) 0.0234(5) 0.0162(4) 0.0020(3) 0.0049(3) -0.0006(3)
N2 0.0253(4) 0.0146(4) 0.0169(4) -0.0026(3) 0.0060(3) -0.0002(3)
N3 0.0337(5) 0.0195(5) 0.0252(5) -0.0013(4) 0.0101(4) -0.0025(4)
C1 0.0240(5) 0.0248(5) 0.0194(5) 0.0000(4) 0.0053(4) 0.0015(4)
C2 0.0287(6) 0.0343(6) 0.0190(6) -0.0034(5) 0.0071(4) -0.0014(5)
C3 0.0272(6) 0.0414(7) 0.0273(6) -0.0046(5) 0.0127(5) -0.0073(5)
C4 0.0237(5) 0.0400(7) 0.0300(6) 0.0065(5) 0.0085(5) -0.0051(5)
C5 0.0215(5) 0.0370(6) 0.0237(6) 0.0071(5) 0.0044(4) -0.0020(5)
C6 0.0183(5) 0.0197(5) 0.0170(5) 0.0005(4) 0.0045(4) -0.0008(4)
C7 0.0226(5) 0.0200(5) 0.0196(5) -0.0024(4) 0.0058(4) 0.0011(4)
C8 0.0272(5) 0.0160(5) 0.0189(5) -0.0022(4) 0.0069(4) 0.0008(4)
C9 0.0287(5) 0.0187(5) 0.0210(5) -0.0062(4) 0.0076(4) -0.0031(4)
C10 0.0315(6) 0.0177(5) 0.0212(6) -0.0024(4) 0.0094(4) -0.0023(4)
C11 0.0178(5) 0.0183(5) 0.0170(5) -0.0011(4) 0.0018(4) -0.0009(4)
C12 0.0263(5) 0.0161(5) 0.0209(5) 0.0028(4) 0.0059(4) 0.0000(4)
C13 0.0268(5) 0.0187(5) 0.0185(5) 0.0012(4) 0.0054(4) 0.0027(4)
C14 0.0196(5) 0.0181(5) 0.0171(5) -0.0009(4) 0.0033(4) -0.0014(4)
C15 0.0238(5) 0.0164(5) 0.0205(6) 0.0007(4) 0.0033(4) -0.0017(4)
C16 0.0253(5) 0.0170(5) 0.0187(5) -0.0007(4) 0.0031(4) 0.0011(4)
C17 0.0236(5) 0.0145(5) 0.0216(6) -0.0012(4) 0.0038(4) 0.0000(4)

loop_
_atom_type_symbol
_atom_type_description
_atom_type_scat_dispersion_real
_atom_type_scat_dispersion_imag
_atom_type_scat_source
C C 0.0033 0.0016 'International Tables Vol C Tables 4.2.6.8 and 6.1.1.4'
H H 0.0000 0.0000 'International Tables Vol C Tables 4.2.6.8 and 6.1.1.4'
N N 0.0061 0.0033 'International Tables Vol C Tables 4.2.6.8 and 6.1.1.4'

loop_
_geom_angle_atom_site_label_1
_geom_angle_atom_site_label_2
_geom_angle_atom_site_label_3
_geom_angle_site_symmetry_1
_geom_angle_site_symmetry_3
_geom_angle
_geom_angle_publ_flag
C5 N1 C1 . . 109.98(8) ?
C5 N1 C6 . . 114.29(8) ?
C1 N1 C6 . . 111.67(8) ?
C11 N2 C8 . . 116.77(8) ?
C11 N2 C9 . . 115.49(8) ?
C8 N2 C9 . . 112.59(8) ?
N1 C1 C2 . . 111.27(9) ?
N1 C1 H1A . . 109.4 ?
C2 C1 H1A . . 109.4 ?
N1 C1 H1B . . 109.4 ?
C2 C1 H1B . . 109.4 ?
H1A C1 H1B . . 108.0 ?
C1 C2 C3 . . 110.81(9) ?
C1 C2 H2A . . 109.5 ?
C3 C2 H2A . . 109.5 ?
C1 C2 H2B . . 109.5 ?
C3 C2 H2B . . 109.5 ?
H2A C2 H2B . . 108.1 ?
C4 C3 C2 . . 109.76(9) ?
C4 C3 H3A . . 109.7 ?
C2 C3 H3A . . 109.7 ?
C4 C3 H3B . . 109.7 ?
C2 C3 H3B . . 109.7 ?
H3A C3 H3B . . 108.2 ?
C3 C4 C5 . . 111.16(10) ?
C3 C4 H4A . . 109.4 ?
C5 C4 H4A . . 109.4 ?
C3 C4 H4B . . 109.4 ?
C5 C4 H4B . . 109.4 ?
H4A C4 H4B . . 108.0 ?
N1 C5 C4 . . 110.24(9) ?
N1 C5 H5A . . 109.6 ?
C4 C5 H5A . . 109.6 ?
N1 C5 H5B . . 109.6 ?
C4 C5 H5B . . 109.6 ?
H5A C5 H5B . . 108.1 ?
N1 C6 C10 . . 112.59(8) ?
N1 C6 C7 . . 116.67(8) ?
C10 C6 C7 . . 107.60(8) ?
N1 C6 H6 . . 106.4 ?
C10 C6 H6 . . 106.4 ?
C7 C6 H6 . . 106.4 ?
C8 C7 C6 . . 111.06(8) ?
C8 C7 H7A . . 109.4 ?
C6 C7 H7A . . 109.4 ?
C8 C7 H7B . . 109.4 ?
C6 C7 H7B . . 109.4 ?
H7A C7 H7B . . 108.0 ?
N2 C8 C7 . . 111.93(8) ?
N2 C8 H8A . . 109.2 ?
C7 C8 H8A . . 109.2 ?
N2 C8 H8B . . 109.2 ?
C7 C8 H8B . . 109.2 ?
H8A C8 H8B . . 107.9 ?
N2 C9 C10 . . 112.14(8) ?
N2 C9 H9A . . 109.2 ?
C10 C9 H9A . . 109.2 ?
N2 C9 H9B . . 109.2 ?
C10 C9 H9B . . 109.2 ?
H9A C9 H9B . . 107.9 ?
C9 C10 C6 . . 111.10(8) ?
C9 C10 H10A . . 109.4 ?
C6 C10 H10A . . 109.4 ?
C9 C10 H10B . . 109.4 ?
C6 C10 H10B . . 109.4 ?
H10A C10 H10B . . 108.0 ?
N2 C11 C16 . . 121.86(9) ?
N2 C11 C12 . . 120.57(9) ?
C16 C11 C12 . . 117.55(9) ?
C13 C12 C11 . . 121.27(9) ?
C13 C12 H12 . . 119.4 ?
C11 C12 H12 . . 119.4 ?
C12 C13 C14 . . 120.46(9) ?
C12 C13 H13 . . 119.8 ?
C14 C13 H13 . . 119.8 ?
C15 C14 C13 . . 118.98(9) ?
C15 C14 C17 . . 120.39(9) ?
C13 C14 C17 . . 120.63(9) ?
C16 C15 C14 . . 120.57(9) ?
C16 C15 H15 . . 119.7 ?
C14 C15 H15 . . 119.7 ?
C15 C16 C11 . . 121.17(9) ?
C15 C16 H16 . . 119.4 ?
C11 C16 H16 . . 119.4 ?
N3 C17 C14 . . 179.37(11) ?

loop_
_geom_bond_atom_site_label_1
_geom_bond_atom_site_label_2
_geom_bond_site_symmetry_2
_geom_bond_distance
_geom_bond_publ_flag
N1 C5 . 1.4663(13) ?
N1 C1 . 1.4664(13) ?
N1 C6 . 1.4749(13) ?
N2 C11 . 1.4020(13) ?
N2 C8 . 1.4656(13) ?
N2 C9 . 1.4723(13) ?
N3 C17 . 1.1520(13) ?
C1 C2 . 1.5200(14) ?
C1 H1A . 0.9900 ?
C1 H1B . 0.9900 ?
C2 C3 . 1.5241(16) ?
C2 H2A . 0.9900 ?
C2 H2B . 0.9900 ?
C3 C4 . 1.5183(17) ?
C3 H3A . 0.9900 ?
C3 H3B . 0.9900 ?
C4 C5 . 1.5220(15) ?
C4 H4A . 0.9900 ?
C4 H4B . 0.9900 ?
C5 H5A . 0.9900 ?
C5 H5B . 0.9900 ?
C6 C10 . 1.5195(14) ?
C6 C7 . 1.5269(14) ?
C6 H6 . 1.0000 ?
C7 C8 . 1.5219(14) ?
C7 H7A . 0.9900 ?
C7 H7B . 0.9900 ?
C8 H8A . 0.9900 ?
C8 H8B . 0.9900 ?
C9 C10 . 1.5164(14) ?
C9 H9A . 0.9900 ?
C9 H9B . 0.9900 ?
C10 H10A . 0.9900 ?
C10 H10B . 0.9900 ?
C11 C16 . 1.4063(14) ?
C11 C12 . 1.4064(14) ?
C12 C13 . 1.3788(14) ?
C12 H12 . 0.9500 ?
C13 C14 . 1.3981(14) ?
C13 H13 . 0.9500 ?
C14 C15 . 1.3933(14) ?
C14 C17 . 1.4335(14) ?
C15 C16 . 1.3811(14) ?
C15 H15 . 0.9500 ?
C16 H16 . 0.9500 ?

loop_
_geom_hbond_atom_site_label_D
_geom_hbond_atom_site_label_H
_geom_hbond_atom_site_label_A
_geom_hbond_site_symmetry_A
_geom_hbond_distance_DH
_geom_hbond_distance_HA
_geom_hbond_distance_DA
_geom_hbond_angle_DHA
C6 H6 Cg 3_666 1.00 2.99 3.9363(14) 158
C16 H16 N3 4_566 0.95 2.54 3.3442(16) 143

loop_
_geom_torsion_atom_site_label_1
_geom_torsion_atom_site_label_2
_geom_torsion_atom_site_label_3
_geom_torsion_atom_site_label_4
_geom_torsion_site_symmetry_1
_geom_torsion_site_symmetry_2
_geom_torsion_site_symmetry_3
_geom_torsion_site_symmetry_4
_geom_torsion
_geom_torsion_publ_flag
C5 N1 C1 C2 . . . . -60.67(11) ?
C6 N1 C1 C2 . . . . 171.35(8) ?
N1 C1 C2 C3 . . . . 56.80(12) ?
C1 C2 C3 C4 . . . . -52.73(12) ?
C2 C3 C4 C5 . . . . 53.76(12) ?
C1 N1 C5 C4 . . . . 60.92(12) ?
C6 N1 C5 C4 . . . . -172.56(9) ?
C3 C4 C5 N1 . . . . -58.25(12) ?
C5 N1 C6 C10 . . . . 63.26(11) ?
C1 N1 C6 C10 . . . . -171.10(8) ?
C5 N1 C6 C7 . . . . -61.87(12) ?
C1 N1 C6 C7 . . . . 63.77(11) ?
N1 C6 C7 C8 . . . . -174.76(8) ?
C10 C6 C7 C8 . . . . 57.63(11) ?
C11 N2 C8 C7 . . . . -169.71(8) ?
C9 N2 C8 C7 . . . . 53.24(11) ?
C6 C7 C8 N2 . . . . -56.30(11) ?
C11 N2 C9 C10 . . . . 169.02(8) ?
C8 N2 C9 C10 . . . . -53.35(11) ?
N2 C9 C10 C6 . . . . 56.38(12) ?
N1 C6 C10 C9 . . . . 172.41(8) ?
C7 C6 C10 C9 . . . . -57.65(11) ?
C8 N2 C11 C16 . . . . -0.48(13) ?
C9 N2 C11 C16 . . . . 135.34(10) ?
C8 N2 C11 C12 . . . . 178.25(9) ?
C9 N2 C11 C12 . . . . -45.93(12) ?
N2 C11 C12 C13 . . . . -179.30(9) ?
C16 C11 C12 C13 . . . . -0.52(14) ?
C11 C12 C13 C14 . . . . 0.37(15) ?
C12 C13 C14 C15 . . . . -0.13(15) ?
C12 C13 C14 C17 . . . . -179.78(9) ?
C13 C14 C15 C16 . . . . 0.05(15) ?
C17 C14 C15 C16 . . . . 179.70(9) ?
C14 C15 C16 C11 . . . . -0.21(15) ?
N2 C11 C16 C15 . . . . 179.21(9) ?
C12 C11 C16 C15 . . . . 0.44(15) ?
C15 C14 C17 N3 . . . . 38(9) ?
C13 C14 C17 N3 . . . . -142(9) ?

loop_
_cod_related_entry_id
_cod_related_entry_database
_cod_related_entry_code
1 ChemSpider 13577389
